data_7005558
loop_
_publ_author_name
'Meyer, Nils'
'Roesky, Peter W.'

_publ_section_title
;
 Chiral bridged aminotroponiminate complexes of the lanthanides.
;
_journal_issue 25
_journal_name_full 'Dalton transactions (Cambridge, England : 2003)'
_journal_page_first 2652
_journal_page_last 2657
_journal_paper_doi 10.1039/b703020g
_journal_year 2007
_chemical_absolute_configuration rmad
_chemical_formula_sum 'C46 H60 Cl N4 O3 Yb'
_chemical_formula_weight 925.47
_chemical_name_systematic
;
?
;
_space_group_IT_number 4
_symmetry_cell_setting monoclinic
_symmetry_space_group_name_Hall 'P 2yb'
_symmetry_space_group_name_H-M 'P 1 21 1'
_atom_sites_solution_hydrogens geom
_atom_sites_solution_primary direct
_atom_sites_solution_secondary difmap
_audit_creation_method SHELXL-97
_cell_angle_alpha 90.00
_cell_angle_beta 103.728(7)
_cell_angle_gamma 90.00
_cell_formula_units_Z 2
_cell_length_a 8.7538(7)
_cell_length_b 15.9058(9)
_cell_length_c 15.8563(14)
_cell_measurement_temperature 200(2)
_cell_volume 2144.7(3)
_computing_cell_refinement 'STOE X-AREA'
_computing_data_collection 'STOE X-AREA'
_computing_data_reduction 'STOE X-RED'
_computing_molecular_graphics 'Diamond 2.1e'
_computing_structure_refinement 'SHELXL-97 (Sheldrick, 1997)'
_computing_structure_solution 'SHELXS-97 (Sheldrick, 1990)'
_diffrn_ambient_temperature 200(2)
_diffrn_measured_fraction_theta_full 0.978
_diffrn_measured_fraction_theta_max 0.978
_diffrn_measurement_device_type 'STOE IPDS 2T'
_diffrn_measurement_method 'area detector'
_diffrn_radiation_monochromator graphite
_diffrn_radiation_source 'fine-focus sealed tube'
_diffrn_radiation_type MoK\a
_diffrn_radiation_wavelength 0.71073
_diffrn_reflns_av_R_equivalents 0.0421
_diffrn_reflns_av_sigmaI/netI 0.0469
_diffrn_reflns_limit_h_max 12
_diffrn_reflns_limit_h_min -10
_diffrn_reflns_limit_k_max 21
_diffrn_reflns_limit_k_min -21
_diffrn_reflns_limit_l_max 19
_diffrn_reflns_limit_l_min -21
_diffrn_reflns_number 15281
_diffrn_reflns_theta_full 29.30
_diffrn_reflns_theta_max 29.30
_diffrn_reflns_theta_min 2.72
_exptl_absorpt_coefficient_mu 2.287
_exptl_absorpt_correction_T_max 0.7311
_exptl_absorpt_correction_T_min 0.3820
_exptl_absorpt_correction_type integration
_exptl_crystal_colour orange-red
_exptl_crystal_density_diffrn 1.433
_exptl_crystal_density_method 'not measured'
_exptl_crystal_description rod
_exptl_crystal_F_000 950
_exptl_crystal_size_max 0.519
_exptl_crystal_size_mid 0.325
_exptl_crystal_size_min 0.134
_refine_diff_density_max 7.101
_refine_diff_density_min -4.522
_refine_diff_density_rms 0.245
_refine_ls_abs_structure_details 'Flack H D (1983), Acta Cryst. A39, 876-881'
_refine_ls_abs_structure_Flack 0.06(3)
_refine_ls_extinction_method none
_refine_ls_goodness_of_fit_ref 1.273
_refine_ls_hydrogen_treatment constr
_refine_ls_matrix_type full
_refine_ls_number_parameters 368
_refine_ls_number_reflns 11190
_refine_ls_number_restraints 11
_refine_ls_restrained_S_all 1.273
_refine_ls_R_factor_all 0.0896
_refine_ls_R_factor_gt 0.0821
_refine_ls_shift/su_max 0.002
_refine_ls_shift/su_mean 0.000
_refine_ls_structure_factor_coef Fsqd
_refine_ls_weighting_details 'calc w=1/[\s^2^(Fo^2^)+(0.0387P)^2^+39.8963P] where P=(Fo^2^+2Fc^2^)/3'
_refine_ls_weighting_scheme calc
_refine_ls_wR_factor_gt 0.2152
_refine_ls_wR_factor_ref 0.2188
_reflns_number_gt 10061
_reflns_number_total 11190
_reflns_threshold_expression >2sigma(I)
_cod_data_source_file b703020g.txt
_cod_data_source_block 5a
_cod_original_sg_symbol_H-M 'P 21'
_cod_database_code 7005558

loop_
_symmetry_equiv_pos_as_xyz
'x, y, z'
'-x, y+1/2, -z'

loop_
_atom_site_label
_atom_site_type_symbol
_atom_site_fract_x
_atom_site_fract_y
_atom_site_fract_z
_atom_site_U_iso_or_equiv
_atom_site_adp_type
_atom_site_occupancy
_atom_site_symmetry_multiplicity
_atom_site_calc_flag
_atom_site_refinement_flags
_atom_site_disorder_assembly
_atom_site_disorder_group
Yb Yb 0.34118(6) 0.25588(7) 0.17697(3) 0.02618(13) Uani 1 1 d . . .
Cl Cl 0.5494(4) 0.1701(3) 0.1255(3) 0.0437(8) Uani 1 1 d . . .
O1 O 0.0895(12) 0.3162(7) 0.1534(8) 0.045(3) Uani 1 1 d . B .
N1 N 0.2078(14) 0.1315(8) 0.1904(9) 0.038(3) Uani 1 1 d . . .
N2 N 0.3808(13) 0.2171(6) 0.3187(7) 0.027(2) Uani 1 1 d . . .
N3 N 0.4527(12) 0.3669(7) 0.2596(7) 0.025(2) Uani 1 1 d . . .
N4 N 0.3937(14) 0.3690(8) 0.0914(7) 0.034(2) Uani 1 1 d . . .
C1 C 0.2232(17) 0.0957(9) 0.2692(11) 0.038(3) Uani 1 1 d . . .
C2 C 0.157(3) 0.0185(12) 0.2812(15) 0.067(6) Uani 1 1 d . . .
H2 H 0.1096 -0.0086 0.2281 0.080 Uiso 1 1 calc R . .
C3 C 0.146(2) -0.0281(12) 0.3547(17) 0.065(6) Uani 1 1 d . . .
H3 H 0.0798 -0.0762 0.3425 0.078 Uiso 1 1 calc R . .
C4 C 0.217(2) -0.0154(13) 0.4452(14) 0.054(4) Uiso 1 1 d . . .
H4 H 0.2013 -0.0557 0.4865 0.064 Uiso 1 1 calc R . .
C5 C 0.304(3) 0.0512(11) 0.4716(13) 0.057(5) Uani 1 1 d . . .
H5 H 0.3426 0.0536 0.5328 0.069 Uiso 1 1 calc R . .
C6 C 0.351(2) 0.1185(10) 0.4286(13) 0.051(4) Uani 1 1 d . . .
H6 H 0.4176 0.1559 0.4673 0.061 Uiso 1 1 calc R . .
C7 C 0.3245(17) 0.1450(9) 0.3428(10) 0.033(3) Uani 1 1 d . . .
C8 C 0.4759(16) 0.2686(13) 0.3845(9) 0.039(4) Uani 1 1 d . . .
H8 H 0.4287 0.2649 0.4360 0.047 Uiso 1 1 calc R . .
C9 C 0.4615(15) 0.3638(8) 0.3546(8) 0.027(2) Uani 1 1 d . . .
H9 H 0.5591 0.3939 0.3856 0.033 Uiso 1 1 calc R . .
C10 C 0.5092(14) 0.4346(8) 0.2278(9) 0.028(2) Uani 1 1 d . . .
C11 C 0.612(2) 0.4929(9) 0.2772(10) 0.040(3) Uani 1 1 d . . .
H11 H 0.6453 0.4773 0.3366 0.048 Uiso 1 1 calc R . .
C12 C 0.677(2) 0.5675(12) 0.2596(13) 0.053(5) Uani 1 1 d . . .
H12 H 0.7505 0.5917 0.3073 0.063 Uiso 1 1 calc R . .
C13 C 0.652(2) 0.6122(12) 0.1841(13) 0.054(4) Uani 1 1 d . . .
H13 H 0.7044 0.6648 0.1857 0.065 Uiso 1 1 calc R . .
C14 C 0.559(2) 0.5875(12) 0.1066(12) 0.051(4) Uani 1 1 d . . .
H14 H 0.5440 0.6288 0.0620 0.061 Uiso 1 1 calc R . .
C15 C 0.4817(19) 0.5105(10) 0.0819(10) 0.039(3) Uani 1 1 d . . .
H15 H 0.4339 0.5068 0.0216 0.047 Uiso 1 1 calc R . .
C16 C 0.4611(15) 0.4375(8) 0.1292(8) 0.029(2) Uani 1 1 d . . .
C17 C 0.344(2) 0.3648(12) -0.0036(10) 0.050(4) Uani 1 1 d . . .
H17 H 0.2917 0.4185 -0.0276 0.061 Uiso 1 1 calc R . .
C18 C 0.236(2) 0.2923(13) -0.0310(11) 0.058(5) Uani 1 1 d . . .
H18A H 0.2890 0.2401 -0.0080 0.087 Uiso 1 1 calc R . .
H18B H 0.2053 0.2895 -0.0945 0.087 Uiso 1 1 calc R . .
H18C H 0.1414 0.2996 -0.0085 0.087 Uiso 1 1 calc R . .
C19 C 0.490(3) 0.3484(15) -0.0385(13) 0.074(7) Uani 1 1 d . . .
H19A H 0.5580 0.3983 -0.0288 0.111 Uiso 1 1 calc R . .
H19B H 0.4583 0.3365 -0.1008 0.111 Uiso 1 1 calc R . .
H19C H 0.5480 0.3002 -0.0082 0.111 Uiso 1 1 calc R . .
C20 C 0.128(2) 0.0897(14) 0.1082(13) 0.056(5) Uani 1 1 d . . .
H20 H 0.1253 0.1330 0.0621 0.068 Uiso 1 1 calc R . .
C21 C -0.047(4) 0.068(2) 0.101(2) 0.103(9) Uiso 1 1 d . . .
H21A H -0.0679 0.0099 0.0803 0.154 Uiso 1 1 calc R . .
H21B H -0.1147 0.1065 0.0610 0.154 Uiso 1 1 calc R . .
H21C H -0.0702 0.0728 0.1589 0.154 Uiso 1 1 calc R . .
C22 C 0.222(3) 0.0185(17) 0.0850(18) 0.084(7) Uiso 1 1 d . . .
H22A H 0.3294 0.0375 0.0879 0.125 Uiso 1 1 calc R . .
H22B H 0.1735 -0.0008 0.0259 0.125 Uiso 1 1 calc R . .
H22C H 0.2241 -0.0280 0.1259 0.125 Uiso 1 1 calc R . .
C23 C 0.6466(7) 0.2422(4) 0.4159(4) 0.032(3) Uani 1 1 d G . .
C24 C 0.7222(9) 0.1968(5) 0.3629(5) 0.047(4) Uani 1 1 d G . .
H24 H 0.6654 0.1789 0.3071 0.057 Uiso 1 1 calc R . .
C25 C 0.8810(9) 0.1775(6) 0.3915(6) 0.047(4) Uani 1 1 d G . .
H25 H 0.9327 0.1465 0.3552 0.056 Uiso 1 1 calc R . .
C26 C 0.9641(7) 0.2037(6) 0.4731(6) 0.043(3) Uiso 1 1 d G . .
H26 H 1.0726 0.1906 0.4927 0.051 Uiso 1 1 calc R . .
C27 C 0.8885(9) 0.2492(7) 0.5261(5) 0.056(4) Uiso 1 1 d G . .
H27 H 0.9453 0.2671 0.5819 0.067 Uiso 1 1 calc R . .
C28 C 0.7297(8) 0.2685(5) 0.4975(4) 0.044(4) Uani 1 1 d G . .
H28 H 0.6780 0.2995 0.5338 0.053 Uiso 1 1 calc R . .
C29 C 0.3202(9) 0.4089(6) 0.3747(7) 0.032(3) Uani 1 1 d G . .
C30 C 0.3278(12) 0.4954(6) 0.3902(9) 0.065(5) Uiso 1 1 d G . .
H30 H 0.4200 0.5266 0.3893 0.078 Uiso 1 1 calc R . .
C31 C 0.195(3) 0.5346(14) 0.4070(15) 0.055(5) Uiso 1 1 d . . .
H31 H 0.1932 0.5943 0.4080 0.066 Uiso 1 1 calc R . .
C32 C 0.072(2) 0.4948(12) 0.4216(12) 0.051(4) Uiso 1 1 d . . .
H32 H -0.0070 0.5240 0.4418 0.062 Uiso 1 1 calc R . .
C33 C 0.061(2) 0.4076(11) 0.4062(11) 0.046(4) Uiso 1 1 d . . .
H33 H -0.0306 0.3778 0.4104 0.055 Uiso 1 1 calc R . .
C34 C 0.1859(19) 0.3650(10) 0.3849(11) 0.041(3) Uiso 1 1 d . . .
H34 H 0.1804 0.3057 0.3772 0.050 Uiso 1 1 calc R . .
C35 C -0.046(3) 0.2785(16) 0.1673(17) 0.080(7) Uiso 1 1 d . B .
H35A H -0.0181 0.2406 0.2181 0.096 Uiso 1 1 calc R . .
H35B H -0.0964 0.2445 0.1160 0.096 Uiso 1 1 calc R . .
C36 C -0.157(3) 0.3436(13) 0.1827(15) 0.064(5) Uiso 1 1 d . . .
H36A H -0.1705 0.3407 0.2430 0.076 Uiso 1 1 calc R A 1
H36B H -0.2614 0.3372 0.1419 0.076 Uiso 1 1 calc R A 1
C37A C -0.077(4) 0.428(2) 0.166(2) 0.044(7) Uiso 0.50 1 d P B 1
H37A H -0.1481 0.4612 0.1203 0.053 Uiso 0.50 1 calc PR B 1
H37B H -0.0507 0.4623 0.2201 0.053 Uiso 0.50 1 calc PR B 1
C37B C -0.115(2) 0.4107(11) 0.1319(13) 0.043(7) Uiso 0.50 1 d P B 2
H37C H -0.1421 0.4657 0.1536 0.052 Uiso 0.50 1 calc PR B 2
H37D H -0.1722 0.4049 0.0704 0.052 Uiso 0.50 1 calc PR B 2
C38 C 0.062(2) 0.4051(11) 0.1401(13) 0.063(6) Uani 1 1 d R . .
H38A H 0.1530 0.4380 0.1727 0.076 Uiso 1 1 d R . .
H38B H 0.0477 0.4174 0.0773 0.076 Uiso 1 1 d R . .
O2 O 0.765(4) -0.127(3) 0.278(3) 0.188(14) Uiso 1 1 d D . .
C39 C 0.692(6) -0.171(3) 0.338(4) 0.18(2) Uiso 1 1 d D . .
H39A H 0.7717 -0.1866 0.3906 0.219 Uiso 1 1 calc R . .
H39B H 0.6401 -0.2226 0.3104 0.219 Uiso 1 1 calc R . .
C40 C 0.575(6) -0.115(4) 0.360(4) 0.18(2) Uiso 1 1 d D . .
H40A H 0.4662 -0.1304 0.3306 0.220 Uiso 1 1 calc R . .
H40B H 0.5856 -0.1116 0.4238 0.220 Uiso 1 1 calc R . .
C41 C 0.627(6) -0.042(3) 0.326(4) 0.19(2) Uiso 1 1 d D . .
H41A H 0.6959 -0.0118 0.3753 0.223 Uiso 1 1 calc R . .
H41B H 0.5339 -0.0065 0.3043 0.223 Uiso 1 1 calc R . .
C42 C 0.709(10) -0.049(5) 0.260(5) 0.26(4) Uiso 1 1 d D . .
H42A H 0.6381 -0.0445 0.2013 0.311 Uiso 1 1 calc R . .
H42B H 0.7942 -0.0065 0.2663 0.311 Uiso 1 1 calc R . .
O3 O 0.091(7) -0.271(4) 0.234(3) 0.28(3) Uiso 1 1 d D . .
C43 C 0.094(6) -0.347(3) 0.184(4) 0.173(19) Uiso 1 1 d D . .
H43A H -0.0130 -0.3586 0.1478 0.208 Uiso 1 1 calc R . .
H43B H 0.1270 -0.3954 0.2232 0.208 Uiso 1 1 calc R . .
C44 C 0.203(12) -0.334(7) 0.129(7) 0.47(8) Uiso 1 1 d D . .
H44A H 0.3012 -0.3675 0.1484 0.563 Uiso 1 1 calc R . .
H44B H 0.1554 -0.3456 0.0669 0.563 Uiso 1 1 calc R . .
C45 C 0.225(8) -0.249(6) 0.147(5) 0.33(4) Uiso 1 1 d D . .
H45A H 0.1463 -0.2171 0.1039 0.392 Uiso 1 1 calc R . .
H45B H 0.3303 -0.2327 0.1394 0.392 Uiso 1 1 calc R . .
C46 C 0.215(10) -0.222(6) 0.231(6) 0.40(7) Uiso 1 1 d D . .
H46A H 0.3102 -0.2355 0.2768 0.484 Uiso 1 1 calc R . .
H46B H 0.1906 -0.1610 0.2331 0.484 Uiso 1 1 calc R . .

loop_
_atom_site_aniso_label
_atom_site_aniso_U_11
_atom_site_aniso_U_22
_atom_site_aniso_U_33
_atom_site_aniso_U_23
_atom_site_aniso_U_13
_atom_site_aniso_U_12
Yb 0.0287(2) 0.0258(2) 0.02516(19) 0.0008(3) 0.00852(15) 0.0120(3)
Cl 0.0351(18) 0.053(2) 0.047(2) -0.0050(16) 0.0168(16) 0.0075(15)
O1 0.023(5) 0.057(7) 0.060(7) -0.007(5) 0.021(5) 0.002(4)
N1 0.027(6) 0.034(6) 0.054(8) -0.012(5) 0.011(5) -0.008(4)
N2 0.034(6) 0.024(5) 0.024(5) 0.005(4) 0.009(4) 0.001(4)
N3 0.022(5) 0.029(5) 0.025(5) 0.005(4) 0.008(4) 0.000(4)
N4 0.034(6) 0.043(6) 0.026(5) 0.013(5) 0.009(5) 0.005(5)
C1 0.031(7) 0.036(7) 0.051(9) 0.003(6) 0.017(6) 0.001(5)
C2 0.098(17) 0.038(9) 0.060(12) 0.006(8) 0.009(12) -0.021(10)
C3 0.063(12) 0.040(9) 0.093(16) 0.013(10) 0.020(12) -0.027(8)
C5 0.082(14) 0.047(9) 0.053(10) 0.012(8) 0.036(10) -0.001(9)
C6 0.072(12) 0.036(8) 0.049(10) 0.014(7) 0.022(9) -0.004(7)
C7 0.036(7) 0.033(7) 0.037(7) 0.005(6) 0.025(6) -0.003(5)
C8 0.035(6) 0.053(13) 0.030(6) -0.003(7) 0.007(5) 0.005(7)
C9 0.028(6) 0.031(6) 0.023(6) 0.007(5) 0.008(5) -0.004(5)
C10 0.016(5) 0.037(6) 0.031(6) 0.004(5) 0.005(5) 0.004(5)
C11 0.057(9) 0.031(7) 0.035(7) 0.000(5) 0.015(7) -0.013(6)
C12 0.059(11) 0.054(10) 0.050(10) -0.009(8) 0.023(8) -0.031(8)
C13 0.066(12) 0.047(9) 0.057(11) 0.005(8) 0.028(9) -0.010(8)
C14 0.048(9) 0.055(10) 0.052(10) 0.018(8) 0.016(8) 0.003(8)
C15 0.043(8) 0.047(8) 0.030(7) 0.007(6) 0.011(6) 0.000(6)
C16 0.024(6) 0.036(6) 0.027(6) 0.003(5) 0.006(5) 0.005(5)
C17 0.064(11) 0.058(10) 0.026(7) -0.003(7) 0.004(7) -0.013(9)
C18 0.065(12) 0.074(12) 0.036(9) -0.014(8) 0.012(8) -0.013(9)
C19 0.12(2) 0.073(14) 0.040(10) -0.005(9) 0.044(12) 0.001(13)
C20 0.036(9) 0.075(13) 0.053(11) -0.022(9) 0.001(8) -0.005(8)
C23 0.035(6) 0.025(8) 0.040(6) 0.001(5) 0.016(5) 0.003(5)
C24 0.032(8) 0.073(11) 0.041(8) -0.003(8) 0.016(7) 0.017(7)
C25 0.029(7) 0.046(9) 0.073(12) 0.001(8) 0.025(8) 0.000(6)
C28 0.034(6) 0.045(11) 0.051(8) 0.011(7) 0.004(6) -0.007(6)
C29 0.034(7) 0.042(8) 0.027(7) 0.003(6) 0.020(6) 0.004(6)
C38 0.044(10) 0.060(11) 0.092(16) 0.027(11) 0.028(11) 0.030(9)

loop_
_atom_type_symbol
_atom_type_description
_atom_type_scat_dispersion_real
_atom_type_scat_dispersion_imag
_atom_type_scat_source
C C 0.0033 0.0016 'International Tables Vol C Tables 4.2.6.8 and 6.1.1.4'
H H 0.0000 0.0000 'International Tables Vol C Tables 4.2.6.8 and 6.1.1.4'
N N 0.0061 0.0033 'International Tables Vol C Tables 4.2.6.8 and 6.1.1.4'
O O 0.0106 0.0060 'International Tables Vol C Tables 4.2.6.8 and 6.1.1.4'
Cl Cl 0.1484 0.1585 'International Tables Vol C Tables 4.2.6.8 and 6.1.1.4'
Yb Yb -0.3850 5.5486 'International Tables Vol C Tables 4.2.6.8 and 6.1.1.4'

loop_
_geom_angle_atom_site_label_1
_geom_angle_atom_site_label_2
_geom_angle_atom_site_label_3
_geom_angle
_geom_angle_site_symmetry_1
_geom_angle_site_symmetry_3
_geom_angle_publ_flag
N2 Yb N3 72.4(4) . . ?
N2 Yb N1 69.0(4) . . ?
N3 Yb N1 139.6(4) . . ?
N2 Yb O1 100.6(4) . . ?
N3 Yb O1 91.9(4) . . ?
N1 Yb O1 83.7(4) . . ?
N2 Yb N4 140.2(4) . . ?
N3 Yb N4 68.0(4) . . ?
N1 Yb N4 150.2(5) . . ?
O1 Yb N4 84.3(4) . . ?
N2 Yb Cl 102.5(3) . . ?
N3 Yb Cl 110.9(3) . . ?
N1 Yb Cl 89.2(3) . . ?
O1 Yb Cl 151.5(3) . . ?
N4 Yb Cl 88.4(3) . . ?
N2 Yb C7 20.8(4) . . ?
N3 Yb C7 93.0(4) . . ?
N1 Yb C7 48.4(4) . . ?
O1 Yb C7 97.6(4) . . ?
N4 Yb C7 160.9(4) . . ?
Cl Yb C7 98.2(3) . . ?
C35 O1 C38 109.0(14) . . ?
C35 O1 Yb 126.9(13) . . ?
C38 O1 Yb 122.9(9) . . ?
C1 N1 C20 123.2(14) . . ?
C1 N1 Yb 119.9(10) . . ?
C20 N1 Yb 116.3(12) . . ?
C7 N2 C8 118.2(12) . . ?
C7 N2 Yb 122.2(9) . . ?
C8 N2 Yb 119.5(9) . . ?
C10 N3 C9 118.3(11) . . ?
C10 N3 Yb 123.7(9) . . ?
C9 N3 Yb 117.9(7) . . ?
C16 N4 C17 119.9(12) . . ?
C16 N4 Yb 119.8(9) . . ?
C17 N4 Yb 120.2(10) . . ?
N1 C1 C2 123.0(16) . . ?
N1 C1 C7 114.1(12) . . ?
C2 C1 C7 122.8(16) . . ?
C1 C2 C3 134(2) . . ?
C2 C3 C4 130.8(17) . . ?
C5 C4 C3 120.9(19) . . ?
C4 C5 C6 133(2) . . ?
C5 C6 C7 135.8(19) . . ?
N2 C7 C6 123.5(14) . . ?
N2 C7 C1 114.5(12) . . ?
C6 C7 C1 122.0(14) . . ?
N2 C7 Yb 37.0(6) . . ?
C6 C7 Yb 160.4(12) . . ?
C1 C7 Yb 77.5(8) . . ?
N2 C8 C23 116.0(13) . . ?
N2 C8 C9 109.8(11) . . ?
C23 C8 C9 111.4(12) . . ?
N3 C9 C29 110.2(10) . . ?
N3 C9 C8 108.4(10) . . ?
C29 C9 C8 113.4(10) . . ?
N3 C10 C11 124.8(12) . . ?
N3 C10 C16 112.1(11) . . ?
C11 C10 C16 122.8(12) . . ?
C12 C11 C10 134.6(16) . . ?
C13 C12 C11 129.9(18) . . ?
C14 C13 C12 125.3(17) . . ?
C13 C14 C15 130.3(16) . . ?
C14 C15 C16 132.7(15) . . ?
N4 C16 C15 122.5(13) . . ?
N4 C16 C10 115.4(11) . . ?
C15 C16 C10 122.0(13) . . ?
N4 C17 C18 110.5(14) . . ?
N4 C17 C19 107.8(15) . . ?
C18 C17 C19 106.9(17) . . ?
N1 C20 C22 112.4(17) . . ?
N1 C20 C21 115(2) . . ?
C22 C20 C21 114(2) . . ?
C24 C23 C28 120.0 . . ?
C24 C23 C8 121.2(7) . . ?
C28 C23 C8 118.7(7) . . ?
C23 C24 C25 120.0 . . ?
C26 C25 C24 120.0 . . ?
C27 C26 C25 120.0 . . ?
C26 C27 C28 120.0 . . ?
C27 C28 C23 120.0 . . ?
C30 C29 C34 118.4(8) . . ?
C30 C29 C9 119.5(6) . . ?
C34 C29 C9 122.0(11) . . ?
C29 C30 C31 117.7(11) . . ?
C32 C31 C30 124.8(19) . . ?
C31 C32 C33 117.8(19) . . ?
C34 C33 C32 119.9(17) . . ?
C33 C34 C29 120.6(14) . . ?
O1 C35 C36 110(2) . . ?
C37B C36 C35 99.1(19) . . ?
C37B C36 C37A 23.8(15) . . ?
C35 C36 C37A 104(2) . . ?
C38 C37A C36 106(2) . . ?
C36 C37B C38 107.5(11) . . ?
C37A C38 O1 110(2) . . ?
C37A C38 C37B 24.4(15) . . ?
O1 C38 C37B 101.6(8) . . ?
C42 O2 C39 113(5) . . ?
O2 C39 C40 108(4) . . ?
C41 C40 C39 96(5) . . ?
C40 C41 C42 120(6) . . ?
O2 C42 C41 97(6) . . ?
C46 O3 C43 110(5) . . ?
O3 C43 C44 108(4) . . ?
C45 C44 C43 95(5) . . ?
C44 C45 C46 117(6) . . ?
O3 C46 C45 95(6) . . ?

loop_
_geom_bond_atom_site_label_1
_geom_bond_atom_site_label_2
_geom_bond_distance
_geom_bond_site_symmetry_2
_geom_bond_publ_flag
Yb N2 2.276(10) . ?
Yb N3 2.277(11) . ?
Yb N1 2.332(12) . ?
Yb O1 2.350(10) . ?
Yb N4 2.363(11) . ?
Yb Cl 2.561(4) . ?
Yb C7 3.198(14) . ?
O1 C35 1.39(3) . ?
O1 C38 1.442(19) . ?
N1 C1 1.35(2) . ?
N1 C20 1.48(2) . ?
N2 C7 1.339(16) . ?
N2 C8 1.428(19) . ?
N3 C10 1.334(16) . ?
N3 C9 1.491(16) . ?
N4 C16 1.315(18) . ?
N4 C17 1.466(19) . ?
C1 C2 1.39(2) . ?
C1 C7 1.51(2) . ?
C2 C3 1.41(3) . ?
C3 C4 1.44(3) . ?
C4 C5 1.31(3) . ?
C5 C6 1.38(2) . ?
C6 C7 1.39(2) . ?
C8 C23 1.518(15) . ?
C8 C9 1.58(2) . ?
C9 C29 1.528(15) . ?
C10 C11 1.398(19) . ?
C10 C16 1.520(18) . ?
C11 C12 1.37(2) . ?
C12 C13 1.37(3) . ?
C13 C14 1.36(3) . ?
C14 C15 1.41(2) . ?
C15 C16 1.42(2) . ?
C17 C18 1.49(2) . ?
C17 C19 1.54(3) . ?
C20 C22 1.50(3) . ?
C20 C21 1.55(4) . ?
C23 C24 1.3900 . ?
C23 C28 1.3900 . ?
C24 C25 1.3900 . ?
C25 C26 1.3900 . ?
C26 C27 1.3900 . ?
C27 C28 1.3900 . ?
C29 C30 1.3956 . ?
C29 C34 1.410(19) . ?
C30 C31 1.40(2) . ?
C31 C32 1.31(3) . ?
C32 C33 1.41(2) . ?
C33 C34 1.39(2) . ?
C35 C36 1.48(3) . ?
C36 C37B 1.44(3) . ?
C36 C37A 1.57(4) . ?
C37A C38 1.42(4) . ?
C37B C38 1.5238 . ?
O2 C42 1.34(7) . ?
O2 C39 1.44(5) . ?
C39 C40 1.46(6) . ?
C40 C41 1.40(6) . ?
C41 C42 1.41(7) . ?
O3 C46 1.35(7) . ?
O3 C43 1.45(5) . ?
C43 C44 1.46(6) . ?
C44 C45 1.40(7) . ?
C45 C46 1.42(8) . ?

loop_
_geom_torsion_atom_site_label_1
_geom_torsion_atom_site_label_2
_geom_torsion_atom_site_label_3
_geom_torsion_atom_site_label_4
_geom_torsion
_geom_torsion_site_symmetry_1
_geom_torsion_site_symmetry_2
_geom_torsion_site_symmetry_3
_geom_torsion_site_symmetry_4
_geom_torsion_publ_flag
N2 Yb O1 C35 -55.3(17) . . . . ?
N3 Yb O1 C35 -127.7(16) . . . . ?
N1 Yb O1 C35 12.0(16) . . . . ?
N4 Yb O1 C35 164.6(17) . . . . ?
Cl Yb O1 C35 88.6(18) . . . . ?
C7 Yb O1 C35 -34.5(17) . . . . ?
N2 Yb O1 C38 110.6(13) . . . . ?
N3 Yb O1 C38 38.2(13) . . . . ?
N1 Yb O1 C38 177.9(13) . . . . ?
N4 Yb O1 C38 -29.4(13) . . . . ?
Cl Yb O1 C38 -105.5(13) . . . . ?
C7 Yb O1 C38 131.4(13) . . . . ?
N2 Yb N1 C1 -3.4(10) . . . . ?
N3 Yb N1 C1 -22.0(14) . . . . ?
O1 Yb N1 C1 -107.4(11) . . . . ?
N4 Yb N1 C1 -174.2(10) . . . . ?
Cl Yb N1 C1 100.3(11) . . . . ?
C7 Yb N1 C1 -1.4(9) . . . . ?
N2 Yb N1 C20 -175.0(12) . . . . ?
N3 Yb N1 C20 166.5(10) . . . . ?
O1 Yb N1 C20 81.0(11) . . . . ?
N4 Yb N1 C20 14.2(16) . . . . ?
Cl Yb N1 C20 -71.2(11) . . . . ?
C7 Yb N1 C20 -173.0(13) . . . . ?
N3 Yb N2 C7 171.8(11) . . . . ?
N1 Yb N2 C7 4.3(10) . . . . ?
O1 Yb N2 C7 83.3(11) . . . . ?
N4 Yb N2 C7 177.2(9) . . . . ?
Cl Yb N2 C7 -80.0(11) . . . . ?
N3 Yb N2 C8 -11.7(10) . . . . ?
N1 Yb N2 C8 -179.2(11) . . . . ?
O1 Yb N2 C8 -100.3(10) . . . . ?
N4 Yb N2 C8 -6.4(13) . . . . ?
Cl Yb N2 C8 96.5(10) . . . . ?
C7 Yb N2 C8 176.4(17) . . . . ?
N2 Yb N3 C10 168.8(11) . . . . ?
N1 Yb N3 C10 -173.1(9) . . . . ?
O1 Yb N3 C10 -90.7(10) . . . . ?
N4 Yb N3 C10 -7.6(9) . . . . ?
Cl Yb N3 C10 71.7(10) . . . . ?
C7 Yb N3 C10 171.7(10) . . . . ?
N2 Yb N3 C9 -11.9(8) . . . . ?
N1 Yb N3 C9 6.3(12) . . . . ?
O1 Yb N3 C9 88.7(9) . . . . ?
N4 Yb N3 C9 171.8(9) . . . . ?
Cl Yb N3 C9 -108.9(8) . . . . ?
C7 Yb N3 C9 -9.0(9) . . . . ?
N2 Yb N4 C16 -4.2(13) . . . . ?
N3 Yb N4 C16 1.3(9) . . . . ?
N1 Yb N4 C16 162.3(9) . . . . ?
O1 Yb N4 C16 95.7(10) . . . . ?
Cl Yb N4 C16 -112.0(10) . . . . ?
C7 Yb N4 C16 -1.1(19) . . . . ?
N2 Yb N4 C17 179.2(11) . . . . ?
N3 Yb N4 C17 -175.3(13) . . . . ?
N1 Yb N4 C17 -14.3(17) . . . . ?
O1 Yb N4 C17 -81.0(13) . . . . ?
Cl Yb N4 C17 71.4(12) . . . . ?
C7 Yb N4 C17 -177.7(14) . . . . ?
C20 N1 C1 C2 -4(3) . . . . ?
Yb N1 C1 C2 -174.8(15) . . . . ?
C20 N1 C1 C7 173.4(14) . . . . ?
Yb N1 C1 C7 2.4(16) . . . . ?
N1 C1 C2 C3 -174(2) . . . . ?
C7 C1 C2 C3 9(4) . . . . ?
C1 C2 C3 C4 -9(5) . . . . ?
C2 C3 C4 C5 4(4) . . . . ?
C3 C4 C5 C6 -2(4) . . . . ?
C4 C5 C6 C7 2(4) . . . . ?
C8 N2 C7 C6 2(2) . . . . ?
Yb N2 C7 C6 178.0(13) . . . . ?
C8 N2 C7 C1 178.9(12) . . . . ?
Yb N2 C7 C1 -4.6(16) . . . . ?
C8 N2 C7 Yb -176.5(17) . . . . ?
C5 C6 C7 N2 177(2) . . . . ?
C5 C6 C7 C1 0(3) . . . . ?
C5 C6 C7 Yb -180(2) . . . . ?
N1 C1 C7 N2 1.2(18) . . . . ?
C2 C1 C7 N2 178.5(17) . . . . ?
N1 C1 C7 C6 178.7(15) . . . . ?
C2 C1 C7 C6 -4(3) . . . . ?
N1 C1 C7 Yb -1.6(11) . . . . ?
C2 C1 C7 Yb 175.7(18) . . . . ?
N3 Yb C7 N2 -7.8(11) . . . . ?
N1 Yb C7 N2 -174.6(13) . . . . ?
O1 Yb C7 N2 -100.1(11) . . . . ?
N4 Yb C7 N2 -5.5(18) . . . . ?
Cl Yb C7 N2 103.8(10) . . . . ?
N2 Yb C7 C6 -5(3) . . . . ?
N3 Yb C7 C6 -13(4) . . . . ?
N1 Yb C7 C6 -180(4) . . . . ?
O1 Yb C7 C6 -105(4) . . . . ?
N4 Yb C7 C6 -11(4) . . . . ?
Cl Yb C7 C6 99(4) . . . . ?
N2 Yb C7 C1 175.7(15) . . . . ?
N3 Yb C7 C1 167.9(8) . . . . ?
N1 Yb C7 C1 1.1(7) . . . . ?
O1 Yb C7 C1 75.7(8) . . . . ?
N4 Yb C7 C1 170.2(11) . . . . ?
Cl Yb C7 C1 -80.5(8) . . . . ?
C7 N2 C8 C23 80.0(15) . . . . ?
Yb N2 C8 C23 -96.6(13) . . . . ?
C7 N2 C8 C9 -152.7(12) . . . . ?
Yb N2 C8 C9 30.8(13) . . . . ?
C10 N3 C9 C29 84.9(13) . . . . ?
Yb N3 C9 C29 -94.5(10) . . . . ?
C10 N3 C9 C8 -150.4(11) . . . . ?
Yb N3 C9 C8 30.2(12) . . . . ?
N2 C8 C9 N3 -37.6(14) . . . . ?
C23 C8 C9 N3 92.4(12) . . . . ?
N2 C8 C9 C29 85.1(13) . . . . ?
C23 C8 C9 C29 -145.0(10) . . . . ?
C9 N3 C10 C11 17.9(19) . . . . ?
Yb N3 C10 C11 -162.7(11) . . . . ?
C9 N3 C10 C16 -167.7(10) . . . . ?
Yb N3 C10 C16 11.7(14) . . . . ?
N3 C10 C11 C12 -176(2) . . . . ?
C16 C10 C11 C12 10(3) . . . . ?
C10 C11 C12 C13 4(4) . . . . ?
C11 C12 C13 C14 -4(4) . . . . ?
C12 C13 C14 C15 -7(4) . . . . ?
C13 C14 C15 C16 7(3) . . . . ?
C17 N4 C16 C15 3(2) . . . . ?
Yb N4 C16 C15 -173.6(11) . . . . ?
C17 N4 C16 C10 -179.6(14) . . . . ?
Yb N4 C16 C10 3.8(15) . . . . ?
C14 C15 C16 N4 -174.5(17) . . . . ?
C14 C15 C16 C10 8(3) . . . . ?
N3 C10 C16 N4 -9.5(16) . . . . ?
C11 C10 C16 N4 165.0(13) . . . . ?
N3 C10 C16 C15 167.9(13) . . . . ?
C11 C10 C16 C15 -18(2) . . . . ?
C16 N4 C17 C18 -165.4(15) . . . . ?
Yb N4 C17 C18 11(2) . . . . ?
C16 N4 C17 C19 78.0(19) . . . . ?
Yb N4 C17 C19 -105.3(14) . . . . ?
C1 N1 C20 C22 -72(2) . . . . ?
Yb N1 C20 C22 99(2) . . . . ?
C1 N1 C20 C21 60(3) . . . . ?
Yb N1 C20 C21 -128.6(18) . . . . ?
N2 C8 C23 C24 26.2(16) . . . . ?
C9 C8 C23 C24 -100.4(11) . . . . ?
N2 C8 C23 C28 -157.3(9) . . . . ?
C9 C8 C23 C28 76.1(11) . . . . ?
C28 C23 C24 C25 0.0 . . . . ?
C8 C23 C24 C25 176.4(10) . . . . ?
C23 C24 C25 C26 0.0 . . . . ?
C24 C25 C26 C27 0.0 . . . . ?
C25 C26 C27 C28 0.0 . . . . ?
C26 C27 C28 C23 0.0 . . . . ?
C24 C23 C28 C27 0.0 . . . . ?
C8 C23 C28 C27 -176.5(9) . . . . ?
N3 C9 C29 C30 -87.5(10) . . . . ?
C8 C9 C29 C30 150.8(8) . . . . ?
N3 C9 C29 C34 97.6(13) . . . . ?
C8 C9 C29 C34 -24.1(16) . . . . ?
C34 C29 C30 C31 -5.9(15) . . . . ?
C9 C29 C30 C31 179.1(16) . . . . ?
C29 C30 C31 C32 10(3) . . . . ?
C30 C31 C32 C33 -10(3) . . . . ?
C31 C32 C33 C34 6(3) . . . . ?
C32 C33 C34 C29 -3(2) . . . . ?
C30 C29 C34 C33 2.7(18) . . . . ?
C9 C29 C34 C33 177.7(13) . . . . ?
C38 O1 C35 C36 -12(2) . . . . ?
Yb O1 C35 C36 155.2(14) . . . . ?
O1 C35 C36 C37B 30(2) . . . . ?
O1 C35 C36 C37A 6(3) . . . . ?
C37B C36 C37A C38 -79(4) . . . . ?
C35 C36 C37A C38 3(3) . . . . ?
C35 C36 C37B C38 -35.3(17) . . . . ?
C37A C36 C37B C38 68(3) . . . . ?
C36 C37A C38 O1 -10(3) . . . . ?
C36 C37A C38 C37B 65(3) . . . . ?
C35 O1 C38 C37A 14(2) . . . . ?
Yb O1 C38 C37A -153.9(17) . . . . ?
C35 O1 C38 C37B -9.8(15) . . . . ?
Yb O1 C38 C37B -177.9(7) . . . . ?
C36 C37B C38 C37A -83(4) . . . . ?
C36 C37B C38 O1 29.4(11) . . . . ?
C42 O2 C39 C40 0(8) . . . . ?
O2 C39 C40 C41 -13(6) . . . . ?
C39 C40 C41 C42 25(8) . . . . ?
C39 O2 C42 C41 13(8) . . . . ?
C40 C41 C42 O2 -25(9) . . . . ?
C46 O3 C43 C44 -15(10) . . . . ?
O3 C43 C44 C45 -9(9) . . . . ?
C43 C44 C45 C46 32(10) . . . . ?
C43 O3 C46 C45 30(8) . . . . ?
C44 C45 C46 O3 -41(9) . . . . ?
